data_7150912
loop_
_publ_author_name
'West, Kara'
'Wang, Changsheng'
'Batsanov, Andrei S.'
'Bryce, Martin R.'

_publ_section_title
;
 Carbon-rich molecules: synthesis and isolation of aryl/heteroaryl
 terminal bis(butadiynes)
 (HC&#xE002;C--C&#xE002;C--Ar--C&#xE002;C--C&#xE002;CH) and their
 applications in the synthesis of oligo(arylenebutadiynylene) molecular
 wires
;
_journal_issue 11
_journal_name_full 'Organic &amp;  Biomolecular Chemistry'
_journal_page_first 1934
_journal_page_last 1937
_journal_paper_doi 10.1039/b802968g
_journal_volume 6
_journal_year 2008
_chemical_formula_moiety 'C19 H16 O3'
_chemical_formula_sum 'C19 H16 O3'
_chemical_formula_weight 292.32
_chemical_name_common
;6-(4-buta-1,3-diynyl-2,5-dimethoxyphenyl)-2-methylhexa-3,5-
diyn-2-ol
;
_chemical_name_systematic
; 6-(4-buta-1,3-diynyl-2,5-dimethoxyphenyl)-2-methylhexa-
3,5-diyn-2-ol
;
_space_group_IT_number 15
_symmetry_cell_setting monoclinic
_symmetry_space_group_name_Hall '-C 2yc'
_symmetry_space_group_name_H-M 'C 1 2/c 1'
_atom_sites_solution_hydrogens difmap
_atom_sites_solution_primary direct
_atom_sites_solution_secondary difmap
_audit_creation_method SHELXL-97
_cell_angle_alpha 90.00
_cell_angle_beta 101.46(1)
_cell_angle_gamma 90.00
_cell_formula_units_Z 8
_cell_length_a 17.555(2)
_cell_length_b 9.126(1)
_cell_length_c 19.831(2)
_cell_measurement_reflns_used 2093
_cell_measurement_temperature 120(2)
_cell_measurement_theta_max 29.97
_cell_measurement_theta_min 2.53
_cell_volume 3113.7(6)
_computing_cell_refinement 'SAINT version 6.45A (Bruker, 2003)'
_computing_data_collection 'SMART version 5.625 (Bruker, 2001)'
_computing_data_reduction 'SAINT version 6.45A (Bruker, 2003)'
_computing_molecular_graphics 'SHELXTL version 6.14 (Bruker, 2003)'
_computing_publication_material 'SHELXTL version 6.14 (Bruker, 2003)'
_computing_structure_refinement 'SHELXTL version 6.14 (Bruker, 2003)'
_computing_structure_solution 'SHELXTL version 6.14 (Bruker, 2003)'
_diffrn_ambient_temperature 120(2)
_diffrn_detector_area_resol_mean 5.6
_diffrn_measured_fraction_theta_full 0.999
_diffrn_measured_fraction_theta_max 0.999
_diffrn_measurement_device_type 'Bruker SMART 6K CCD area detector'
_diffrn_measurement_method '\w scans'
_diffrn_radiation_monochromator graphite
_diffrn_radiation_source 'fine-focus sealed tube'
_diffrn_radiation_type MoK\a
_diffrn_radiation_wavelength 0.71073
_diffrn_reflns_av_R_equivalents 0.0676
_diffrn_reflns_av_sigmaI/netI 0.0800
_diffrn_reflns_limit_h_max 22
_diffrn_reflns_limit_h_min -22
_diffrn_reflns_limit_k_max 11
_diffrn_reflns_limit_k_min -11
_diffrn_reflns_limit_l_max 24
_diffrn_reflns_limit_l_min -25
_diffrn_reflns_number 11371
_diffrn_reflns_theta_full 27.50
_diffrn_reflns_theta_max 27.50
_diffrn_reflns_theta_min 2.10
_diffrn_standards_number 0
_exptl_absorpt_coefficient_mu 0.084
_exptl_absorpt_correction_type none
_exptl_crystal_colour 'light yellow'
_exptl_crystal_density_diffrn 1.247
_exptl_crystal_density_method 'not measured'
_exptl_crystal_description needle
_exptl_crystal_F_000 1232
_exptl_crystal_size_max 0.20
_exptl_crystal_size_mid 0.07
_exptl_crystal_size_min 0.05
_refine_diff_density_max 0.207
_refine_diff_density_min -0.154
_refine_diff_density_rms 0.041
_refine_ls_extinction_method none
_refine_ls_goodness_of_fit_ref 0.903
_refine_ls_hydrogen_treatment refall
_refine_ls_matrix_type full
_refine_ls_number_parameters 263
_refine_ls_number_reflns 3571
_refine_ls_number_restraints 0
_refine_ls_restrained_S_all 0.903
_refine_ls_R_factor_all 0.1036
_refine_ls_R_factor_gt 0.0444
_refine_ls_shift/su_max 0.000
_refine_ls_shift/su_mean 0.000
_refine_ls_structure_factor_coef Fsqd
_refine_ls_weighting_details 'calc w=1/[\s^2^(Fo^2^)+(0.0406P)^2^] where P=(Fo^2^+2Fc^2^)/3'
_refine_ls_weighting_scheme calc
_refine_ls_wR_factor_gt 0.0795
_refine_ls_wR_factor_ref 0.0945
_reflns_number_gt 1987
_reflns_number_total 3571
_reflns_threshold_expression I>2\s(I)
_cod_data_source_file b802968g.txt
_cod_data_source_block 5a
_cod_depositor_comments
;
The following automatic conversions were performed:
'_symmetry_cell_setting' value 'Monoclinic' changed to 'monoclinic'
according to '/home/saulius/struct/CIF-dictionaries/cif_core.dic'
dictionary named 'cif_core.dic' version 2.4.1 from 2010-06-29.

Automatic conversion script
Id: cif_fix_enum 1527 2010-12-29 10:47:43Z saulius 
;
_cod_original_sg_symbol_H-M 'C 2/c'
_cod_database_code 7150912

loop_
_symmetry_equiv_pos_as_xyz
'x, y, z'
'-x, y, -z+1/2'
'x+1/2, y+1/2, z'
'-x+1/2, y+1/2, -z+1/2'
'-x, -y, -z'
'x, -y, z-1/2'
'-x+1/2, -y+1/2, -z'
'x+1/2, -y+1/2, z-1/2'

loop_
_atom_site_label
_atom_site_type_symbol
_atom_site_fract_x
_atom_site_fract_y
_atom_site_fract_z
_atom_site_U_iso_or_equiv
_atom_site_adp_type
_atom_site_occupancy
_atom_site_symmetry_multiplicity
_atom_site_calc_flag
_atom_site_refinement_flags
_atom_site_disorder_assembly
_atom_site_disorder_group
O1 O 0.54645(7) 0.12119(13) 0.66339(6) 0.0286(3) Uani 1 1 d . . .
O2 O 0.56449(7) 0.72214(12) 0.69650(6) 0.0289(3) Uani 1 1 d . . .
O3 O 0.29417(8) 0.96900(15) 0.35288(6) 0.0370(4) Uani 1 1 d . . .
H0 H 0.3426(14) 0.960(3) 0.3433(13) 0.082(9) Uiso 1 1 d . . .
C1 C 0.54961(10) 0.27113(18) 0.66831(9) 0.0231(4) Uani 1 1 d . . .
C2 C 0.60210(10) 0.32724(19) 0.72527(8) 0.0229(4) Uani 1 1 d . . .
C3 C 0.60872(10) 0.47853(19) 0.73555(9) 0.0233(4) Uani 1 1 d . . .
H3 H 0.6435(9) 0.5166(19) 0.7734(8) 0.024(5) Uiso 1 1 d . . .
C4 C 0.56421(10) 0.57336(18) 0.69006(9) 0.0235(4) Uani 1 1 d . . .
C5 C 0.51356(9) 0.51782(19) 0.63158(8) 0.0218(4) Uani 1 1 d . . .
C6 C 0.50663(10) 0.36596(19) 0.62143(9) 0.0233(4) Uani 1 1 d . . .
H6 H 0.4719(9) 0.3333(17) 0.5810(8) 0.014(4) Uiso 1 1 d . . .
C7 C 0.64883(10) 0.22746(19) 0.77142(8) 0.0245(4) Uani 1 1 d . . .
C8 C 0.68722(10) 0.13751(19) 0.80756(9) 0.0251(4) Uani 1 1 d . . .
C9 C 0.72902(10) 0.0301(2) 0.84769(9) 0.0278(4) Uani 1 1 d . . .
C10 C 0.76438(13) -0.0650(2) 0.88060(10) 0.0385(5) Uani 1 1 d . . .
H10 H 0.7914(13) -0.140(2) 0.9060(11) 0.065(7) Uiso 1 1 d . . .
C11 C 0.46935(10) 0.61755(19) 0.58347(9) 0.0239(4) Uani 1 1 d . . .
C12 C 0.43212(10) 0.70450(19) 0.54496(9) 0.0240(4) Uani 1 1 d . . .
C13 C 0.38798(10) 0.80742(19) 0.50276(9) 0.0245(4) Uani 1 1 d . . .
C14 C 0.35040(10) 0.8979(2) 0.46763(9) 0.0247(4) Uani 1 1 d . . .
C15 C 0.30573(10) 1.0128(2) 0.42369(9) 0.0265(4) Uani 1 1 d . . .
C16 C 0.22474(12) 1.0270(3) 0.43865(12) 0.0397(5) Uani 1 1 d . . .
H161 H 0.1978(11) 0.930(2) 0.4277(9) 0.038(6) Uiso 1 1 d . . .
H162 H 0.2288(11) 1.061(2) 0.4869(10) 0.043(6) Uiso 1 1 d . . .
H163 H 0.1966(12) 1.103(2) 0.4076(11) 0.052(6) Uiso 1 1 d . . .
C17 C 0.34988(13) 1.1577(2) 0.43529(12) 0.0361(5) Uani 1 1 d . . .
H171 H 0.4001(12) 1.148(2) 0.4217(10) 0.046(6) Uiso 1 1 d . . .
H172 H 0.3544(11) 1.189(2) 0.4852(11) 0.045(6) Uiso 1 1 d . . .
H173 H 0.3228(11) 1.232(2) 0.4056(10) 0.045(6) Uiso 1 1 d . . .
C18 C 0.48364(12) 0.0582(2) 0.61467(11) 0.0295(4) Uani 1 1 d . . .
H181 H 0.4868(9) -0.053(2) 0.6243(8) 0.024(5) Uiso 1 1 d . . .
H182 H 0.4325(11) 0.099(2) 0.6222(9) 0.035(5) Uiso 1 1 d . . .
H183 H 0.4923(11) 0.077(2) 0.5659(10) 0.045(6) Uiso 1 1 d . . .
C19 C 0.61525(13) 0.7831(2) 0.75556(10) 0.0327(5) Uani 1 1 d . . .
H191 H 0.6707(11) 0.761(2) 0.7549(9) 0.032(5) Uiso 1 1 d . . .
H192 H 0.6009(11) 0.743(2) 0.7996(10) 0.047(6) Uiso 1 1 d . . .
H193 H 0.6048(10) 0.886(2) 0.7531(9) 0.036(5) Uiso 1 1 d . . .

loop_
_atom_site_aniso_label
_atom_site_aniso_U_11
_atom_site_aniso_U_22
_atom_site_aniso_U_33
_atom_site_aniso_U_23
_atom_site_aniso_U_13
_atom_site_aniso_U_12
O1 0.0340(7) 0.0172(6) 0.0299(7) -0.0012(5) -0.0052(6) -0.0008(5)
O2 0.0385(7) 0.0168(6) 0.0279(7) -0.0015(5) -0.0022(6) -0.0025(6)
O3 0.0384(8) 0.0451(9) 0.0248(7) 0.0006(6) -0.0005(6) 0.0083(7)
C1 0.0264(9) 0.0168(8) 0.0252(9) -0.0010(8) 0.0032(8) 0.0008(8)
C2 0.0253(9) 0.0225(9) 0.0207(9) 0.0020(7) 0.0039(8) 0.0017(7)
C3 0.0270(9) 0.0229(10) 0.0180(9) -0.0007(8) -0.0005(8) -0.0023(8)
C4 0.0268(9) 0.0189(9) 0.0249(9) -0.0007(7) 0.0055(8) -0.0019(8)
C5 0.0227(9) 0.0210(9) 0.0213(9) 0.0019(7) 0.0031(7) 0.0006(7)
C6 0.0239(9) 0.0233(10) 0.0205(9) -0.0017(8) -0.0008(8) -0.0009(8)
C7 0.0297(10) 0.0203(9) 0.0223(9) -0.0039(8) 0.0019(8) -0.0042(8)
C8 0.0281(9) 0.0212(10) 0.0240(9) -0.0030(8) 0.0008(8) -0.0024(8)
C9 0.0304(10) 0.0275(10) 0.0233(9) -0.0014(8) -0.0004(8) 0.0007(8)
C10 0.0476(13) 0.0316(12) 0.0320(11) 0.0036(10) -0.0025(10) 0.0078(10)
C11 0.0260(9) 0.0203(9) 0.0239(9) -0.0014(8) 0.0015(8) -0.0031(8)
C12 0.0258(9) 0.0206(9) 0.0238(9) -0.0017(8) 0.0005(8) -0.0048(8)
C13 0.0267(9) 0.0205(9) 0.0245(9) -0.0025(8) 0.0011(8) -0.0044(8)
C14 0.0252(9) 0.0232(10) 0.0238(9) -0.0002(8) 0.0005(8) -0.0042(8)
C15 0.0275(9) 0.0268(10) 0.0231(9) 0.0048(8) 0.0000(8) 0.0028(8)
C16 0.0316(11) 0.0506(15) 0.0361(12) 0.0140(11) 0.0050(10) 0.0081(11)
C17 0.0369(12) 0.0238(11) 0.0440(13) 0.0063(10) -0.0010(11) 0.0026(9)
C18 0.0293(10) 0.0216(10) 0.0348(11) -0.0052(9) -0.0008(9) -0.0047(8)
C19 0.0400(12) 0.0210(10) 0.0326(11) -0.0051(9) -0.0033(10) -0.0061(9)

loop_
_atom_type_symbol
_atom_type_description
_atom_type_scat_dispersion_real
_atom_type_scat_dispersion_imag
_atom_type_scat_source
C C 0.0033 0.0016 'International Tables Vol C Tables 4.2.6.8 and 6.1.1.4'
H H 0.0000 0.0000 'International Tables Vol C Tables 4.2.6.8 and 6.1.1.4'
O O 0.0106 0.0060 'International Tables Vol C Tables 4.2.6.8 and 6.1.1.4'

loop_
_geom_angle_atom_site_label_1
_geom_angle_atom_site_label_2
_geom_angle_atom_site_label_3
_geom_angle
_geom_angle_site_symmetry_1
_geom_angle_site_symmetry_3
_geom_angle_publ_flag
C1 O1 C18 117.54(14) . . ?
C4 O2 C19 116.90(14) . . ?
C15 O3 H0 105.9(16) . . ?
O1 C1 C6 124.65(16) . . ?
O1 C1 C2 115.56(14) . . ?
C6 C1 C2 119.78(16) . . ?
C3 C2 C1 119.98(15) . . ?
C3 C2 C7 121.06(16) . . ?
C1 C2 C7 118.95(16) . . ?
C4 C3 C2 120.40(16) . . ?
C4 C3 H3 119.2(11) . . ?
C2 C3 H3 120.4(11) . . ?
O2 C4 C3 125.02(16) . . ?
O2 C4 C5 115.18(14) . . ?
C3 C4 C5 119.80(16) . . ?
C6 C5 C4 119.77(15) . . ?
C6 C5 C11 120.87(16) . . ?
C4 C5 C11 119.36(15) . . ?
C1 C6 C5 120.20(16) . . ?
C1 C6 H6 122.9(9) . . ?
C5 C6 H6 116.9(9) . . ?
C8 C7 C2 176.39(18) . . ?
C7 C8 C9 177.62(19) . . ?
C10 C9 C8 178.1(2) . . ?
C9 C10 H10 179.2(15) . . ?
C12 C11 C5 177.73(19) . . ?
C11 C12 C13 177.6(2) . . ?
C14 C13 C12 178.62(19) . . ?
C13 C14 C15 178.30(19) . . ?
O3 C15 C14 109.44(14) . . ?
O3 C15 C16 105.05(15) . . ?
C14 C15 C16 110.62(16) . . ?
O3 C15 C17 110.95(16) . . ?
C14 C15 C17 109.31(15) . . ?
C16 C15 C17 111.40(18) . . ?
C15 C16 H161 107.6(11) . . ?
C15 C16 H162 108.9(11) . . ?
H161 C16 H162 114.8(16) . . ?
C15 C16 H163 108.0(12) . . ?
H161 C16 H163 108.9(15) . . ?
H162 C16 H163 108.4(16) . . ?
C15 C17 H171 109.7(12) . . ?
C15 C17 H172 109.2(11) . . ?
H171 C17 H172 113.2(16) . . ?
C15 C17 H173 110.0(12) . . ?
H171 C17 H173 105.2(16) . . ?
H172 C17 H173 109.5(16) . . ?
O1 C18 H181 105.3(9) . . ?
O1 C18 H182 109.8(10) . . ?
H181 C18 H182 110.6(14) . . ?
O1 C18 H183 109.2(11) . . ?
H181 C18 H183 109.4(14) . . ?
H182 C18 H183 112.4(15) . . ?
O2 C19 H191 111.1(10) . . ?
O2 C19 H192 109.8(11) . . ?
H191 C19 H192 110.2(15) . . ?
O2 C19 H193 105.0(11) . . ?
H191 C19 H193 112.0(15) . . ?
H192 C19 H193 108.6(16) . . ?

loop_
_geom_bond_atom_site_label_1
_geom_bond_atom_site_label_2
_geom_bond_distance
_geom_bond_site_symmetry_2
_geom_bond_publ_flag
O1 C1 1.372(2) . ?
O1 C18 1.434(2) . ?
O2 C4 1.364(2) . ?
O2 C19 1.435(2) . ?
O3 C15 1.435(2) . ?
O3 H0 0.91(2) . ?
C1 C6 1.380(2) . ?
C1 C2 1.405(2) . ?
C2 C3 1.397(2) . ?
C2 C7 1.429(2) . ?
C3 C4 1.376(2) . ?
C3 H3 0.935(16) . ?
C4 C5 1.408(2) . ?
C5 C6 1.402(2) . ?
C5 C11 1.431(2) . ?
C6 H6 0.954(16) . ?
C7 C8 1.204(2) . ?
C8 C9 1.378(3) . ?
C9 C10 1.185(3) . ?
C10 H10 0.92(2) . ?
C11 C12 1.201(2) . ?
C12 C13 1.387(3) . ?
C13 C14 1.191(2) . ?
C14 C15 1.484(2) . ?
C15 C16 1.515(3) . ?
C15 C17 1.527(3) . ?
C16 H161 1.003(19) . ?
C16 H162 0.994(19) . ?
C16 H163 0.99(2) . ?
C17 H171 0.98(2) . ?
C17 H172 1.02(2) . ?
C17 H173 0.96(2) . ?
C18 H181 1.031(18) . ?
C18 H182 1.011(19) . ?
C18 H183 1.02(2) . ?
C19 H191 0.997(18) . ?
C19 H192 1.02(2) . ?
C19 H193 0.96(2) . ?

loop_
_geom_hbond_atom_site_label_D
_geom_hbond_atom_site_label_H
_geom_hbond_atom_site_label_A
_geom_hbond_distance_DH
_geom_hbond_distance_HA
_geom_hbond_distance_DA
_geom_hbond_angle_DHA
_geom_hbond_site_symmetry_A
O3 H0 O1 0.91(2) 2.11(3) 2.9946(19) 163(2) 5_666
C10 H10 C13 0.92(2) 2.76(2) 3.658(3) 165.6(19) 8_556
C10 H10 C14 0.92(2) 2.76(2) 3.668(3) 169.1(19) 8_556

loop_
_geom_torsion_atom_site_label_1
_geom_torsion_atom_site_label_2
_geom_torsion_atom_site_label_3
_geom_torsion_atom_site_label_4
_geom_torsion
_geom_torsion_site_symmetry_1
_geom_torsion_site_symmetry_2
_geom_torsion_site_symmetry_3
_geom_torsion_site_symmetry_4
_geom_torsion_publ_flag
C6 C1 O1 C18 -13.3(3) . . . . ?
C3 C4 O2 C19 -0.1(3) . . . . ?

loop_
_cod_related_entry_id
_cod_related_entry_database
_cod_related_entry_code
1 ChemSpider 30653423
